data_7110856
loop_
_publ_author_name
'Kov\'acs, Tibor'
'Speier, G\'abor'
'R\'eglier, Marius'
'Giorgi, Michel'
'V\'ertes, Attila'
'Vank\'o, Gy\"orgy'

_publ_section_title
;
 Preparation and characterization of homoleptic and ethoxy-bridged
 nitronato iron(iii) complexes
;
_journal_issue 6
_journal_name_full 'Chemical Communications'
_journal_page_first 469
_journal_paper_doi 10.1039/b000408l
_journal_year 2000
_chemical_formula_sum 'C16 H34 Fe2 N4 O10'
_chemical_formula_weight 554.16
_chemical_name_systematic
; 
 ? 
;
_space_group_IT_number 2
_symmetry_cell_setting triclinic
_symmetry_space_group_name_Hall '-P 1'
_symmetry_space_group_name_H-M 'P -1'
_atom_sites_solution_hydrogens geom
_atom_sites_solution_primary direct
_atom_sites_solution_secondary difmap
_audit_creation_method SHELXL-97
_cell_angle_alpha 111.605(2)
_cell_angle_beta 95.663(2)
_cell_angle_gamma 99.772(1)
_cell_formula_units_Z 2
_cell_length_a 10.1033(4)
_cell_length_b 10.3819(4)
_cell_length_c 13.8442(4)
_cell_measurement_reflns_used 4865
_cell_measurement_temperature 197(2)
_cell_measurement_theta_max 26.37
_cell_measurement_theta_min 3
_cell_volume 1309.78(8)
_computing_cell_refinement 'Denzo and Scalepak (Otwinowski & Minor, 1997)'
_computing_data_collection KappaCCD
_computing_data_reduction 'Denzo and Scalepak (Otwinowski & Minor, 1997)'
_computing_molecular_graphics 'maxus(Mackay et al., 1999)'
_computing_publication_material 'maxus(Mackay et al., 1999)'
_computing_structure_refinement 'SHELXL-97 (Sheldrick, 1997)'
_computing_structure_solution 'SIR92 (Altomare et al., 1994)'
_diffrn_ambient_temperature 197(2)
_diffrn_measured_fraction_theta_full 0.909
_diffrn_measured_fraction_theta_max 0.909
_diffrn_measurement_device_type KappaCCD
_diffrn_measurement_method 'Phi scans'
_diffrn_radiation_monochromator graphite
_diffrn_radiation_source 'fine-focus sealed tube'
_diffrn_radiation_type MoK\a
_diffrn_radiation_wavelength 0.71070
_diffrn_reflns_av_R_equivalents 0.0210
_diffrn_reflns_av_sigmaI/netI 0.0318
_diffrn_reflns_limit_h_max 12
_diffrn_reflns_limit_h_min 0
_diffrn_reflns_limit_k_max 12
_diffrn_reflns_limit_k_min -12
_diffrn_reflns_limit_l_max 16
_diffrn_reflns_limit_l_min -17
_diffrn_reflns_number 4865
_diffrn_reflns_theta_full 26.37
_diffrn_reflns_theta_max 26.37
_diffrn_reflns_theta_min 3.09
_exptl_absorpt_coefficient_mu 1.15
_exptl_absorpt_correction_type none
_exptl_crystal_colour orange
_exptl_crystal_density_diffrn 1.405
_exptl_crystal_density_method 'not measured'
_exptl_crystal_description prism
_exptl_crystal_F_000 580
_exptl_crystal_size_max 0.4
_exptl_crystal_size_mid 0.3
_exptl_crystal_size_min 0.3
_refine_diff_density_max 0.740
_refine_diff_density_min -0.768
_refine_diff_density_rms 0.067
_refine_ls_extinction_method none
_refine_ls_goodness_of_fit_ref 1.027
_refine_ls_hydrogen_treatment mixed
_refine_ls_matrix_type full
_refine_ls_number_parameters 292
_refine_ls_number_reflns 4865
_refine_ls_number_restraints 0
_refine_ls_restrained_S_all 1.027
_refine_ls_R_factor_all 0.0493
_refine_ls_R_factor_gt 0.0425
_refine_ls_shift/su_max 0.009
_refine_ls_shift/su_mean 0.000
_refine_ls_structure_factor_coef Fsqd
_refine_ls_weighting_details 'calc w=1/[\s^2^(Fo^2^)+(0.0340P)^2^+2.5600P] where P=(Fo^2^+2Fc^2^)/3'
_refine_ls_weighting_scheme calc
_refine_ls_wR_factor_gt 0.0984
_refine_ls_wR_factor_ref 0.1038
_reflns_number_gt 4324
_reflns_number_total 4865
_reflns_threshold_expression >2sigma(I)
_cod_data_source_file b000408lsup1.cif
_cod_data_source_block kt10
_cod_depositor_comments
;
The following automatic conversions were performed:

'_symmetry_cell_setting' value 'Triclinic' changed to 'triclinic'
according to /home/saulius/struct/CIF-dictionaries/cif_core.dic
dictionary named 'cif_core.dic' version 2.4.2 from 2011-04-26.

Automatic conversion script
Id: cif_fix_values 1891 2012-01-12 08:04:46Z andrius 
;
_cod_original_cell_volume 1295.7(2)
_cod_database_code 7110856

loop_
_symmetry_equiv_pos_as_xyz
'x, y, z'
'-x, -y, -z'

loop_
_atom_site_label
_atom_site_type_symbol
_atom_site_fract_x
_atom_site_fract_y
_atom_site_fract_z
_atom_site_U_iso_or_equiv
_atom_site_adp_type
_atom_site_occupancy
_atom_site_symmetry_multiplicity
_atom_site_calc_flag
_atom_site_refinement_flags
Fe1 Fe 0.38198(4) 0.50852(4) 0.56228(3) 0.02639(12) Uani 1 1 d .
O1 O 0.4841(2) 0.37223(19) 0.48221(15) 0.0287(4) Uani 1 1 d .
O2 O 0.4532(2) 0.5001(2) 0.70151(16) 0.0335(5) Uani 1 1 d .
O3 O 0.3634(2) 0.6755(2) 0.69359(16) 0.0323(4) Uani 1 1 d .
O4 O 0.2049(2) 0.3631(2) 0.54064(17) 0.0349(5) Uani 1 1 d .
O5 O 0.2273(2) 0.5061(2) 0.45677(18) 0.0355(5) Uani 1 1 d .
N1 N 0.4169(2) 0.6203(2) 0.75754(19) 0.0290(5) Uani 1 1 d .
N2 N 0.1452(2) 0.3969(3) 0.4656(2) 0.0302(5) Uani 1 1 d .
C1 C 0.4802(3) 0.2315(3) 0.4756(3) 0.0376(7) Uani 1 1 d .
H1A H 0.3901 0.1903 0.4807 0.068 Uiso 1 1 d R
H1B H 0.5022 0.1758 0.4092 0.068 Uiso 1 1 d R
C2 C 0.5779(4) 0.2268(4) 0.5622(3) 0.0513(9) Uani 1 1 d .
H2A H 0.5719 0.1303 0.5551 0.084 Uiso 1 1 d R
H2B H 0.5568 0.2813 0.6293 0.084 Uiso 1 1 d R
H2C H 0.6689 0.2668 0.5577 0.084 Uiso 1 1 d R
C3 C 0.4319(3) 0.6745(3) 0.8592(2) 0.0329(6) Uani 1 1 d .
C4 C 0.4928(4) 0.5991(4) 0.9185(3) 0.0465(8) Uani 1 1 d .
H4A H 0.5145 0.5154 0.8697 0.077 Uiso 1 1 d R
H4B H 0.4290 0.5726 0.9586 0.077 Uiso 1 1 d R
H4C H 0.5743 0.6607 0.9654 0.077 Uiso 1 1 d R
C5 C 0.3876(4) 0.8082(4) 0.9130(3) 0.0477(9) Uani 1 1 d .
H5A H 0.3503 0.8394 0.8610 0.074 Uiso 1 1 d R
H5B H 0.4636 0.8799 0.9596 0.074 Uiso 1 1 d R
H5C H 0.3183 0.7918 0.9529 0.074 Uiso 1 1 d R
C6 C 0.0270(3) 0.3321(3) 0.4083(3) 0.0377(7) Uani 1 1 d .
C7 C -0.0229(4) 0.3769(5) 0.3240(3) 0.0523(9) Uani 1 1 d .
H7A H 0.0429 0.4561 0.3256 0.080 Uiso 1 1 d R
H7B H -0.1082 0.4046 0.3356 0.080 Uiso 1 1 d R
H7C H -0.0363 0.2997 0.2565 0.080 Uiso 1 1 d R
C8 C -0.0519(4) 0.2115(4) 0.4261(4) 0.0590(11) Uani 1 1 d .
H8A H -0.0648 0.2447 0.5044 0.16(3) Uiso 1 1 d R
H8B H -0.1428 0.1847 0.3913 0.11(2) Uiso 1 1 d R
H8C H 0.0010 0.1258 0.4163 0.17(3) Uiso 1 1 d R
Fe2 Fe 0.94037(4) 0.87850(4) 0.03140(3) 0.02852(12) Uani 1 1 d .
O6 O 1.0920(2) 1.0456(2) 0.07683(17) 0.0347(5) Uani 1 1 d .
O7 O 1.0648(2) 0.7417(2) -0.01756(18) 0.0360(5) Uani 1 1 d .
O8 O 0.8416(2) 0.6719(2) -0.05715(18) 0.0373(5) Uani 1 1 d .
O9 O 0.9339(2) 0.8707(2) 0.17694(18) 0.0397(5) Uani 1 1 d .
O10 O 0.7691(2) 0.9215(2) 0.09162(18) 0.0405(5) Uani 1 1 d .
N3 N 0.9593(3) 0.6310(3) -0.0697(2) 0.0338(6) Uani 1 1 d .
N4 N 0.8071(3) 0.8903(3) 0.1742(2) 0.0361(6) Uani 1 1 d .
C9 C 1.2379(7) 1.0582(6) 0.1375(5) 0.098(2) Uani 1 1 d .
H9A H 1.2383 0.9707 0.1459 0.133 Uiso 1 1 d R
H9B H 1.3052 1.0760 0.0982 0.133 Uiso 1 1 d R
C10 C 1.2289(10) 1.1577(10) 0.2175(8) 0.163(4) Uani 1 1 d .
H10A H 1.3092 1.1837 0.2681 0.226 Uiso 1 1 d R
H10B H 1.1502 1.1316 0.2472 0.226 Uiso 1 1 d R
H10C H 1.2170 1.2369 0.1995 0.226 Uiso 1 1 d R
C11 C 0.9709(4) 0.5037(3) -0.1243(3) 0.0409(8) Uani 1 1 d .
C12 C 1.1101(4) 0.4755(4) -0.1319(3) 0.0538(10) Uani 1 1 d .
H12A H 1.1757 0.5613 -0.0903 0.088 Uiso 1 1 d R
H12B H 1.1216 0.4440 -0.2041 0.088 Uiso 1 1 d R
H12C H 1.1200 0.4034 -0.1058 0.088 Uiso 1 1 d R
C13 C 0.8452(5) 0.3917(4) -0.1794(4) 0.0620(11) Uani 1 1 d .
H13A H 0.7662 0.4319 -0.1641 0.086 Uiso 1 1 d R
H13B H 0.8419 0.3154 -0.1557 0.086 Uiso 1 1 d R
H13C H 0.8435 0.3560 -0.2541 0.086 Uiso 1 1 d R
C14 C 0.7287(4) 0.8787(3) 0.2409(3) 0.0451(8) Uani 1 1 d .
C15 C 0.7801(5) 0.8407(4) 0.3286(3) 0.0600(11) Uani 1 1 d .
H15A H 0.8706 0.8284 0.3240 0.091 Uiso 1 1 d R
H15B H 0.7220 0.7539 0.3238 0.091 Uiso 1 1 d R
H15C H 0.7784 0.9155 0.3949 0.091 Uiso 1 1 d R
C16 C 0.5897(5) 0.9047(5) 0.2274(4) 0.0662(12) Uani 1 1 d .
H16A H 0.5745 0.9275 0.1664 0.101 Uiso 1 1 d R
H16B H 0.5785 0.9826 0.2887 0.101 Uiso 1 1 d R
H16C H 0.5222 0.8210 0.2176 0.101 Uiso 1 1 d R

loop_
_atom_site_aniso_label
_atom_site_aniso_U_11
_atom_site_aniso_U_22
_atom_site_aniso_U_33
_atom_site_aniso_U_23
_atom_site_aniso_U_13
_atom_site_aniso_U_12
Fe1 0.0259(2) 0.0290(2) 0.0244(2) 0.01083(16) 0.00524(17) 0.00489(15)
O1 0.0309(10) 0.0251(10) 0.0286(11) 0.0095(8) 0.0067(9) 0.0041(8)
O2 0.0414(12) 0.0347(11) 0.0258(11) 0.0086(8) 0.0081(9) 0.0183(9)
O3 0.0369(11) 0.0336(11) 0.0300(11) 0.0139(9) 0.0082(9) 0.0127(9)
O4 0.0316(11) 0.0398(11) 0.0383(12) 0.0234(9) 0.0050(10) 0.0030(9)
O5 0.0293(10) 0.0403(12) 0.0401(12) 0.0230(10) 0.0033(10) 0.0007(9)
N1 0.0289(12) 0.0295(12) 0.0285(13) 0.0102(10) 0.0069(11) 0.0081(9)
N2 0.0271(12) 0.0337(13) 0.0307(13) 0.0147(10) 0.0066(11) 0.0036(10)
C1 0.0469(18) 0.0236(14) 0.0416(18) 0.0119(12) 0.0115(15) 0.0056(12)
C2 0.056(2) 0.0441(19) 0.062(2) 0.0307(18) 0.0084(19) 0.0107(16)
C3 0.0327(15) 0.0352(15) 0.0271(15) 0.0090(12) 0.0073(13) 0.0046(12)
C4 0.054(2) 0.058(2) 0.0308(18) 0.0177(15) 0.0078(16) 0.0173(17)
C5 0.063(2) 0.0381(18) 0.0356(18) 0.0047(14) 0.0152(17) 0.0135(16)
C6 0.0271(14) 0.0440(17) 0.0355(17) 0.0104(13) 0.0060(13) 0.0030(13)
C7 0.0334(17) 0.080(3) 0.041(2) 0.0220(18) 0.0009(16) 0.0123(17)
C8 0.041(2) 0.055(2) 0.069(3) 0.021(2) 0.005(2) -0.0101(17)
Fe2 0.0326(2) 0.0258(2) 0.0318(2) 0.01664(17) 0.00614(18) 0.00608(16)
O6 0.0347(11) 0.0345(11) 0.0347(12) 0.0200(9) -0.0057(10) -0.0010(9)
O7 0.0329(11) 0.0283(10) 0.0468(13) 0.0155(9) 0.0058(10) 0.0056(8)
O8 0.0342(11) 0.0300(11) 0.0472(13) 0.0163(9) 0.0032(10) 0.0056(9)
O9 0.0477(13) 0.0403(12) 0.0374(13) 0.0237(10) 0.0063(11) 0.0076(10)
O10 0.0501(13) 0.0465(13) 0.0403(13) 0.0274(10) 0.0177(11) 0.0211(11)
N3 0.0377(14) 0.0278(12) 0.0386(15) 0.0171(11) 0.0057(12) 0.0057(10)
N4 0.0512(16) 0.0277(12) 0.0340(14) 0.0162(10) 0.0124(13) 0.0087(11)
C9 0.137(5) 0.062(3) 0.084(4) 0.016(3) 0.059(4) 0.002(3)
C10 0.233(10) 0.184(8) 0.200(9) 0.143(8) 0.160(9) 0.156(8)
C11 0.056(2) 0.0279(15) 0.0428(19) 0.0173(13) 0.0104(16) 0.0103(14)
C12 0.071(3) 0.0370(18) 0.068(3) 0.0269(17) 0.029(2) 0.0263(18)
C13 0.075(3) 0.0331(18) 0.062(3) 0.0090(17) 0.002(2) -0.0012(18)
C14 0.067(2) 0.0339(16) 0.0388(18) 0.0168(14) 0.0231(18) 0.0089(15)
C15 0.097(3) 0.048(2) 0.043(2) 0.0261(17) 0.026(2) 0.011(2)
C16 0.076(3) 0.078(3) 0.064(3) 0.036(2) 0.043(2) 0.031(2)

loop_
_atom_type_symbol
_atom_type_description
_atom_type_scat_dispersion_real
_atom_type_scat_dispersion_imag
_atom_type_scat_source
C C 0.0033 0.0016 'International Tables Vol C Tables 4.2.6.8 and 6.1.1.4'
H H 0.0000 0.0000 'International Tables Vol C Tables 4.2.6.8 and 6.1.1.4'
Fe Fe 0.3463 0.8444 'International Tables Vol C Tables 4.2.6.8 and 6.1.1.4'
O O 0.0106 0.0060 'International Tables Vol C Tables 4.2.6.8 and 6.1.1.4'
N N 0.0061 0.0033 'International Tables Vol C Tables 4.2.6.8 and 6.1.1.4'

loop_
_geom_angle_atom_site_label_1
_geom_angle_atom_site_label_2
_geom_angle_atom_site_label_3
_geom_angle
_geom_angle_site_symmetry_1
_geom_angle_site_symmetry_3
O1 Fe1 O1 77.65(8) . 2_666
O1 Fe1 O5 106.41(9) . .
O1 Fe1 O5 92.19(8) 2_666 .
O1 Fe1 O2 93.35(8) . .
O1 Fe1 O2 113.01(9) 2_666 .
O5 Fe1 O2 151.01(9) . .
O1 Fe1 O3 152.15(9) . .
O1 Fe1 O3 93.91(8) 2_666 .
O5 Fe1 O3 100.33(9) . .
O2 Fe1 O3 65.28(8) . .
O1 Fe1 O4 96.84(8) . .
O1 Fe1 O4 154.44(9) 2_666 .
O5 Fe1 O4 65.13(8) . .
O2 Fe1 O4 92.08(9) . .
O3 Fe1 O4 101.37(9) . .
C1 O1 Fe1 128.35(18) . .
C1 O1 Fe1 128.29(18) . 2_666
Fe1 O1 Fe1 102.35(8) . 2_666
N1 O2 Fe1 92.51(15) . .
N1 O3 Fe1 91.57(14) . .
N2 O4 Fe1 91.52(14) . .
N2 O5 Fe1 92.80(15) . .
C3 N1 O3 125.2(2) . .
C3 N1 O2 124.3(2) . .
O3 N1 O2 110.6(2) . .
C6 N2 O4 125.1(3) . .
C6 N2 O5 124.7(3) . .
O4 N2 O5 110.3(2) . .
O1 C1 C2 112.8(3) . .
O1 C1 H1A 108.9 . .
C2 C1 H1A 107.8 . .
O1 C1 H1B 109.5 . .
C2 C1 H1B 108.4 . .
H1A C1 H1B 109.5 . .
C1 C2 H2A 110.2 . .
C1 C2 H2B 109.5 . .
H2A C2 H2B 109.6 . .
C1 C2 H2C 108.8 . .
H2A C2 H2C 109.3 . .
H2B C2 H2C 109.4 . .
N1 C3 C5 119.6(3) . .
N1 C3 C4 118.3(3) . .
C5 C3 C4 122.0(3) . .
C3 C4 H4A 109.3 . .
C3 C4 H4B 109.7 . .
H4A C4 H4B 109.5 . .
C3 C4 H4C 109.3 . .
H4A C4 H4C 109.6 . .
H4B C4 H4C 109.5 . .
C3 C5 H5A 109.2 . .
C3 C5 H5B 110.0 . .
H5A C5 H5B 109.6 . .
C3 C5 H5C 109.7 . .
H5A C5 H5C 109.0 . .
H5B C5 H5C 109.4 . .
N2 C6 C8 118.7(3) . .
N2 C6 C7 118.9(3) . .
C8 C6 C7 122.3(3) . .
C6 C7 H7A 109.2 . .
C6 C7 H7B 109.6 . .
H7A C7 H7B 109.3 . .
C6 C7 H7C 109.8 . .
H7A C7 H7C 109.7 . .
H7B C7 H7C 109.3 . .
C6 C8 H8A 109.6 . .
C6 C8 H8B 111.8 . .
H8A C8 H8B 101.0 . .
C6 C8 H8C 113.5 . .
H8A C8 H8C 103.4 . .
H8B C8 H8C 116.2 . .
O6 Fe2 O6 77.43(10) 2_775 .
O6 Fe2 O7 107.33(9) 2_775 .
O6 Fe2 O7 92.58(9) . .
O6 Fe2 O10 94.31(9) 2_775 .
O6 Fe2 O10 113.74(10) . .
O7 Fe2 O10 149.22(9) . .
O6 Fe2 O8 97.55(9) 2_775 .
O6 Fe2 O8 154.90(9) . .
O7 Fe2 O8 65.13(8) . .
O10 Fe2 O8 91.02(9) . .
O6 Fe2 O9 154.62(9) 2_775 .
O6 Fe2 O9 97.15(9) . .
O7 Fe2 O9 97.60(9) . .
O10 Fe2 O9 64.85(9) . .
O8 Fe2 O9 97.15(9) . .
C9 O6 Fe2 124.5(2) . 2_775
C9 O6 Fe2 124.5(2) . .
Fe2 O6 Fe2 102.58(10) 2_775 .
N3 O7 Fe2 92.62(15) . .
N3 O8 Fe2 92.03(15) . .
N4 O9 Fe2 91.61(16) . .
N4 O10 Fe2 92.01(16) . .
C11 N3 O8 125.3(3) . .
C11 N3 O7 124.5(3) . .
O8 N3 O7 110.2(2) . .
C14 N4 O9 125.3(3) . .
C14 N4 O10 124.0(3) . .
O9 N4 O10 110.7(2) . .
C10 C9 O6 94.4(7) . .
C10 C9 H9A 115.0 . .
O6 C9 H9A 108.1 . .
C10 C9 H9B 117.5 . .
O6 C9 H9B 109.5 . .
H9A C9 H9B 110.7 . .
C9 C10 H10A 109.3 . .
C9 C10 H10B 110.9 . .
H10A C10 H10B 109.3 . .
C9 C10 H10C 109.1 . .
H10A C10 H10C 110.3 . .
H10B C10 H10C 107.9 . .
N3 C11 C13 118.8(3) . .
N3 C11 C12 118.8(3) . .
C13 C11 C12 122.4(3) . .
C11 C12 H12A 108.6 . .
C11 C12 H12B 109.2 . .
H12A C12 H12B 110.2 . .
C11 C12 H12C 109.0 . .
H12A C12 H12C 110.0 . .
H12B C12 H12C 109.8 . .
C11 C13 H13A 109.2 . .
C11 C13 H13B 110.2 . .
H13A C13 H13B 108.9 . .
C11 C13 H13C 109.8 . .
H13A C13 H13C 109.0 . .
H13B C13 H13C 109.6 . .
N4 C14 C16 118.8(3) . .
N4 C14 C15 119.6(4) . .
C16 C14 C15 121.6(3) . .
C14 C15 H15A 109.2 . .
C14 C15 H15B 109.5 . .
H15A C15 H15B 109.9 . .
C14 C15 H15C 109.2 . .
H15A C15 H15C 110.2 . .
H15B C15 H15C 108.8 . .
C14 C16 H16A 109.7 . .
C14 C16 H16B 110.6 . .
H16A C16 H16B 108.9 . .
C14 C16 H16C 110.2 . .
H16A C16 H16C 108.8 . .
H16B C16 H16C 108.5 . .

loop_
_geom_bond_atom_site_label_1
_geom_bond_atom_site_label_2
_geom_bond_distance
_geom_bond_site_symmetry_2
Fe1 O1 1.9650(19) .
Fe1 O1 1.9749(19) 2_666
Fe1 O5 2.021(2) .
Fe1 O2 2.028(2) .
Fe1 O3 2.050(2) .
Fe1 O4 2.053(2) .
O1 C1 1.423(3) .
O1 Fe1 1.9749(19) 2_666
O2 N1 1.339(3) .
O3 N1 1.337(3) .
O4 N2 1.335(3) .
O5 N2 1.338(3) .
N1 C3 1.290(4) .
N2 C6 1.286(4) .
C1 C2 1.497(5) .
C1 H1A 0.9588 .
C1 H1B 0.9598 .
C2 H2A 0.9606 .
C2 H2B 0.9599 .
C2 H2C 0.9604 .
C3 C5 1.482(4) .
C3 C4 1.485(5) .
C4 H4A 0.9598 .
C4 H4B 0.9603 .
C4 H4C 0.9584 .
C5 H5A 0.9617 .
C5 H5B 0.9563 .
C5 H5C 0.9641 .
C6 C8 1.481(5) .
C6 C7 1.481(5) .
C7 H7A 0.9574 .
C7 H7B 0.9636 .
C7 H7C 0.9595 .
C8 H8A 1.0387 .
C8 H8B 0.9382 .
C8 H8C 1.0874 .
Fe2 O6 1.958(2) 2_775
Fe2 O6 1.964(2) .
Fe2 O7 2.030(2) .
Fe2 O10 2.040(2) .
Fe2 O8 2.048(2) .
Fe2 O9 2.053(2) .
O6 C9 1.583(8) .
O6 Fe2 1.958(2) 2_775
O7 N3 1.341(3) .
O8 N3 1.335(3) .
O9 N4 1.331(4) .
O10 N4 1.337(3) .
N3 C11 1.290(4) .
N4 C14 1.299(4) .
C9 C10 1.228(9) .
C9 H9A 0.9580 .
C9 H9B 0.9470 .
C10 H10A 0.9466 .
C10 H10B 0.9737 .
C10 H10C 0.9650 .
C11 C13 1.484(5) .
C11 C12 1.491(5) .
C12 H12A 0.9544 .
C12 H12B 0.9564 .
C12 H12C 0.9583 .
C13 H13A 0.9682 .
C13 H13B 0.9596 .
C13 H13C 0.9587 .
C14 C16 1.481(6) .
C14 C15 1.482(5) .
C15 H15A 0.9495 .
C15 H15B 0.9642 .
C15 H15C 0.9636 .
C16 H16A 0.9627 .
C16 H16B 0.9652 .
C16 H16C 0.9656 .
